data_7039695
loop_
_publ_author_name
'Hildebrandt, Jana'
'G\"orls, Helmar'
'H\"afner, Norman'
'Ferraro, Giarita'
'D\"urst, Matthias'
'Runnebaum, Ingo B.'
'Weigand, Wolfgang'
'Merlino, Antonello'

_publ_section_title
;
 Unusual mode of protein binding by a cytotoxic \p-arene ruthenium(ii)
 piano-stool compound containing an O,S-chelating ligand.
;
_journal_issue 31
_journal_name_full 'Dalton transactions (Cambridge, England : 2003)'
_journal_page_first 12283
_journal_page_last 12287
_journal_paper_doi 10.1039/c6dt02380k
_journal_volume 45
_journal_year 2016
_chemical_formula_moiety 'C20 H23 Cl O2 Ru S2'
_chemical_formula_sum 'C20 H23 Cl O2 Ru S2'
_chemical_formula_weight 496.02
_chemical_name_systematic
; 
 ? 
;
_space_group_IT_number 33
_symmetry_cell_setting orthorhombic
_symmetry_space_group_name_Hall 'P 2c -2n'
_symmetry_space_group_name_H-M 'P n a 21'
_atom_sites_solution_hydrogens difmap
_atom_sites_solution_primary direct
_atom_sites_solution_secondary difmap
_audit_creation_method SHELXL-97
_audit_update_record
;
2016-04-27 deposited with the CCDC.
2016-06-27 downloaded from the CCDC.
;
_cell_angle_alpha 90
_cell_angle_beta 90
_cell_angle_gamma 90
_cell_formula_units_Z 4
_cell_length_a 22.1070(4)
_cell_length_b 11.4122(2)
_cell_length_c 7.9006(1)
_cell_measurement_reflns_used 13265
_cell_measurement_temperature 133(2)
_cell_measurement_theta_max 27.49
_cell_measurement_theta_min 3.27
_cell_volume 1993.24(6)
_computing_cell_refinement DENZO
_computing_data_collection COLLECT
_computing_data_reduction DENZO
_computing_molecular_graphics SHELXTL/PC
_computing_publication_material SHELXL-97
_computing_structure_refinement 'SHELXL-97 (Sheldrick, 2008)'
_computing_structure_solution 'SHELXS-97 (Sheldrick, 2008)'
_diffrn_ambient_temperature 133(2)
_diffrn_measured_fraction_theta_full 0.996
_diffrn_measured_fraction_theta_max 0.996
_diffrn_measurement_device_type KappaCCD
_diffrn_measurement_method 'phi- + omega-scan'
_diffrn_radiation_monochromator graphite
_diffrn_radiation_source 'fine-focus sealed tube'
_diffrn_radiation_type MoK\a
_diffrn_radiation_wavelength 0.71073
_diffrn_reflns_av_R_equivalents 0.0207
_diffrn_reflns_av_sigmaI/netI 0.0192
_diffrn_reflns_limit_h_max 28
_diffrn_reflns_limit_h_min -28
_diffrn_reflns_limit_k_max 14
_diffrn_reflns_limit_k_min -14
_diffrn_reflns_limit_l_max 8
_diffrn_reflns_limit_l_min -10
_diffrn_reflns_number 13265
_diffrn_reflns_theta_full 27.49
_diffrn_reflns_theta_max 27.49
_diffrn_reflns_theta_min 3.27
_exptl_absorpt_coefficient_mu 1.142
_exptl_absorpt_correction_T_max 0.7456
_exptl_absorpt_correction_T_min 0.6881
_exptl_absorpt_correction_type multi-scan
_exptl_absorpt_process_details 'SADABS, Bruker-AXS, 2002'
_exptl_crystal_colour red-brown
_exptl_crystal_density_diffrn 1.653
_exptl_crystal_density_method 'not measured'
_exptl_crystal_description prism
_exptl_crystal_F_000 1008
_exptl_crystal_size_max 0.042
_exptl_crystal_size_mid 0.038
_exptl_crystal_size_min 0.012
_refine_diff_density_max 0.236
_refine_diff_density_min -0.284
_refine_diff_density_rms 0.041
_refine_ls_abs_structure_details 'Flack H D (1983), Acta Cryst. A39, 876-881'
_refine_ls_abs_structure_Flack -0.012(18)
_refine_ls_extinction_method none
_refine_ls_goodness_of_fit_ref 1.070
_refine_ls_hydrogen_treatment refall
_refine_ls_matrix_type full
_refine_ls_number_parameters 327
_refine_ls_number_reflns 4028
_refine_ls_number_restraints 1
_refine_ls_restrained_S_all 1.070
_refine_ls_R_factor_all 0.0151
_refine_ls_R_factor_gt 0.0149
_refine_ls_shift/su_max 0.003
_refine_ls_shift/su_mean 0.000
_refine_ls_structure_factor_coef Fsqd
_refine_ls_weighting_details 'calc w=1/[\s^2^(Fo^2^)+(0.0120P)^2^+0.8125P] where P=(Fo^2^+2Fc^2^)/3'
_refine_ls_weighting_scheme calc
_refine_ls_wR_factor_gt 0.0362
_refine_ls_wR_factor_ref 0.0364
_reflns_number_gt 3986
_reflns_number_total 4028
_reflns_threshold_expression >2sigma(I)
_cod_data_source_file c6dt02380k2.cif
_cod_data_source_block FO5688
_cod_depositor_comments 'Adding full bibliography for 7039695.cif.'
_cod_database_code 7039695

loop_
_symmetry_equiv_pos_as_xyz
'x, y, z'
'-x, -y, z+1/2'
'x+1/2, -y+1/2, z'
'-x+1/2, y+1/2, z+1/2'

loop_
_atom_site_label
_atom_site_type_symbol
_atom_site_fract_x
_atom_site_fract_y
_atom_site_fract_z
_atom_site_U_iso_or_equiv
_atom_site_adp_type
_atom_site_occupancy
_atom_site_symmetry_multiplicity
_atom_site_calc_flag
Ru1 Ru 0.594405(5) 0.658288(10) 0.41907(2) 0.01505(4) Uani 1 1 d
Cl1 Cl 0.58758(2) 0.60850(5) 0.11966(7) 0.02358(11) Uani 1 1 d
S1 S 0.62069(2) 0.84921(4) 0.33926(7) 0.01922(10) Uani 1 1 d
S2 S 0.57003(2) 1.06418(4) 0.18739(8) 0.02493(11) Uani 1 1 d
O1 O 0.50439(5) 0.69835(11) 0.39111(19) 0.0217(3) Uani 1 1 d
O2 O 0.30248(7) 0.53789(14) 0.4690(2) 0.0367(4) Uani 1 1 d
H1O2 H 0.3271(13) 0.504(2) 0.520(4) 0.043(9) Uiso 1 1 d
C1 C 0.55996(8) 0.91896(16) 0.2575(3) 0.0172(4) Uani 1 1 d
C2 C 0.50103(8) 0.88018(17) 0.2422(3) 0.0199(4) Uani 1 1 d
H2 H 0.4749(11) 0.929(2) 0.184(3) 0.030(6) Uiso 1 1 d
C3 C 0.47576(7) 0.77852(16) 0.3140(2) 0.0166(3) Uani 1 1 d
C4 C 0.40863(7) 0.75910(17) 0.3067(3) 0.0191(4) Uani 1 1 d
C5 C 0.38669(8) 0.66097(15) 0.3926(3) 0.0206(5) Uani 1 1 d
H5 H 0.4123(9) 0.6113(19) 0.455(3) 0.022(6) Uiso 1 1 d
C6 C 0.32531(8) 0.63348(17) 0.3874(3) 0.0251(5) Uani 1 1 d
C7 C 0.28581(8) 0.7035(2) 0.2949(3) 0.0295(5) Uani 1 1 d
H7 H 0.2448(10) 0.6828(18) 0.288(3) 0.020(6) Uiso 1 1 d
C8 C 0.30760(9) 0.8011(2) 0.2119(3) 0.0288(5) Uani 1 1 d
H8 H 0.2836(13) 0.844(2) 0.152(4) 0.039(8) Uiso 1 1 d
C9 C 0.36902(9) 0.82993(18) 0.2163(3) 0.0233(4) Uani 1 1 d
H9 H 0.3813(11) 0.896(2) 0.143(3) 0.032(7) Uiso 1 1 d
C10 C 0.65067(9) 1.08607(18) 0.1894(3) 0.0269(4) Uani 1 1 d
H10C H 0.6723(11) 1.031(2) 0.125(3) 0.028(6) Uiso 1 1 d
H10B H 0.6574(14) 1.161(2) 0.139(4) 0.043(8) Uiso 1 1 d
H10A H 0.6691(13) 1.077(2) 0.296(4) 0.044(8) Uiso 1 1 d
C11 C 0.64150(8) 0.68311(16) 0.6615(2) 0.0180(4) Uani 1 1 d
C12 C 0.58495(9) 0.6288(2) 0.6897(3) 0.0198(4) Uani 1 1 d
H12 H 0.5566(10) 0.6665(18) 0.760(3) 0.024(6) Uiso 1 1 d
C13 C 0.56863(9) 0.52302(17) 0.6055(3) 0.0240(4) Uani 1 1 d
H13 H 0.5285(10) 0.4925(19) 0.625(3) 0.026(6) Uiso 1 1 d
C14 C 0.60741(10) 0.47015(17) 0.4887(3) 0.0280(4) Uani 1 1 d
C15 C 0.66367(10) 0.52664(18) 0.4555(3) 0.0279(5) Uani 1 1 d
H15 H 0.6869(11) 0.499(2) 0.360(3) 0.031(7) Uiso 1 1 d
C16 C 0.68090(8) 0.62858(18) 0.5421(3) 0.0232(4) Uani 1 1 d
H16 H 0.7161(11) 0.6644(19) 0.516(3) 0.027(6) Uiso 1 1 d
C17 C 0.58794(16) 0.3628(2) 0.3921(4) 0.0457(7) Uani 1 1 d
H17C H 0.6146(13) 0.302(3) 0.420(6) 0.068(9) Uiso 1 1 d
H17B H 0.5428(16) 0.346(3) 0.406(7) 0.080(11) Uiso 1 1 d
H17A H 0.5920(13) 0.370(3) 0.277(5) 0.052(9) Uiso 1 1 d
C18 C 0.66022(9) 0.79697(18) 0.7445(3) 0.0249(4) Uani 1 1 d
H18 H 0.6799(11) 0.8442(18) 0.660(3) 0.025(6) Uiso 1 1 d
C19 C 0.60695(12) 0.8644(2) 0.8183(4) 0.0338(5) Uani 1 1 d
H19B H 0.6199(12) 0.935(2) 0.858(4) 0.047(8) Uiso 1 1 d
H19A H 0.5900(10) 0.820(2) 0.916(6) 0.038(6) Uiso 1 1 d
H19C H 0.5786(12) 0.876(2) 0.736(4) 0.038(7) Uiso 1 1 d
C20 C 0.70808(10) 0.7727(2) 0.8797(3) 0.0311(5) Uani 1 1 d
H20C H 0.7237(11) 0.843(2) 0.916(5) 0.045(7) Uiso 1 1 d
H20B H 0.6898(11) 0.730(2) 0.968(3) 0.033(7) Uiso 1 1 d
H20A H 0.7410(11) 0.730(2) 0.832(3) 0.033(6) Uiso 1 1 d

loop_
_atom_site_aniso_label
_atom_site_aniso_U_11
_atom_site_aniso_U_22
_atom_site_aniso_U_33
_atom_site_aniso_U_23
_atom_site_aniso_U_13
_atom_site_aniso_U_12
Ru1 0.01480(6) 0.01536(6) 0.01499(7) 0.00331(7) -0.00255(6) 0.00002(4)
Cl1 0.0320(2) 0.0232(2) 0.0156(2) 0.0021(2) -0.00339(19) -0.00368(19)
S1 0.01522(19) 0.0177(2) 0.0247(3) 0.00612(19) -0.00547(18) -0.00179(15)
S2 0.0234(2) 0.0155(2) 0.0358(3) 0.0061(2) -0.0031(2) 0.00017(17)
O1 0.0152(5) 0.0227(6) 0.0271(9) 0.0079(6) -0.0027(5) -0.0020(4)
O2 0.0226(7) 0.0323(8) 0.0553(13) -0.0016(8) 0.0085(7) -0.0081(6)
C1 0.0209(8) 0.0157(8) 0.0152(9) 0.0001(7) 0.0000(7) 0.0011(7)
C2 0.0173(8) 0.0190(8) 0.0234(11) 0.0017(8) -0.0032(7) 0.0034(7)
C3 0.0149(7) 0.0207(8) 0.0142(9) -0.0037(8) 0.0001(7) 0.0002(7)
C4 0.0153(8) 0.0234(9) 0.0185(10) -0.0074(8) -0.0002(7) 0.0005(6)
C5 0.0171(7) 0.0216(8) 0.0231(14) -0.0078(8) 0.0019(8) 0.0009(6)
C6 0.0192(8) 0.0274(9) 0.0286(15) -0.0116(9) 0.0049(8) -0.0038(7)
C7 0.0140(8) 0.0396(12) 0.0349(13) -0.0152(11) 0.0012(8) -0.0031(8)
C8 0.0172(9) 0.0373(11) 0.0319(13) -0.0101(10) -0.0072(8) 0.0056(8)
C9 0.0201(9) 0.0275(10) 0.0222(11) -0.0054(9) -0.0034(8) 0.0025(7)
C10 0.0236(9) 0.0213(10) 0.0358(13) 0.0054(10) -0.0023(9) -0.0057(7)
C11 0.0189(8) 0.0201(8) 0.0149(9) 0.0045(7) -0.0071(7) 0.0001(7)
C12 0.0207(9) 0.0226(10) 0.0161(11) 0.0035(9) -0.0003(8) 0.0010(8)
C13 0.0297(10) 0.0228(9) 0.0194(10) 0.0088(8) -0.0075(8) -0.0067(8)
C14 0.0477(12) 0.0151(8) 0.0213(10) 0.0039(8) -0.0108(9) 0.0055(8)
C15 0.0335(10) 0.0286(9) 0.0215(14) 0.0039(9) -0.0052(8) 0.0175(8)
C16 0.0145(8) 0.0314(10) 0.0237(11) 0.0077(9) -0.0032(7) 0.0049(7)
C17 0.091(2) 0.0187(9) 0.0278(19) -0.0001(11) -0.0184(14) 0.0016(11)
C18 0.0308(10) 0.0228(9) 0.0211(11) 0.0021(9) -0.0072(8) -0.0058(8)
C19 0.0489(13) 0.0216(10) 0.0309(14) -0.0029(11) -0.0109(11) 0.0058(10)
C20 0.0292(10) 0.0376(12) 0.0266(14) 0.0011(10) -0.0087(8) -0.0100(9)

loop_
_atom_type_symbol
_atom_type_description
_atom_type_scat_dispersion_real
_atom_type_scat_dispersion_imag
_atom_type_scat_source
C C 0.0033 0.0016 'International Tables Vol C Tables 4.2.6.8 and 6.1.1.4'
H H 0.0000 0.0000 'International Tables Vol C Tables 4.2.6.8 and 6.1.1.4'
O O 0.0106 0.0060 'International Tables Vol C Tables 4.2.6.8 and 6.1.1.4'
S S 0.1246 0.1234 'International Tables Vol C Tables 4.2.6.8 and 6.1.1.4'
Cl Cl 0.1484 0.1585 'International Tables Vol C Tables 4.2.6.8 and 6.1.1.4'
Ru Ru -1.2594 0.8363 'International Tables Vol C Tables 4.2.6.8 and 6.1.1.4'

loop_
_geom_angle_atom_site_label_1
_geom_angle_atom_site_label_2
_geom_angle_atom_site_label_3
_geom_angle
O1 Ru1 C15 148.69(7)
O1 Ru1 C16 159.40(7)
C15 Ru1 C16 37.74(8)
O1 Ru1 C12 92.70(7)
C15 Ru1 C12 80.20(8)
C16 Ru1 C12 67.69(8)
O1 Ru1 C11 121.59(6)
C15 Ru1 C11 68.81(7)
C16 Ru1 C11 38.11(7)
C12 Ru1 C11 37.70(7)
O1 Ru1 C13 88.70(6)
C15 Ru1 C13 66.97(8)
C16 Ru1 C13 79.60(7)
C12 Ru1 C13 37.92(8)
C11 Ru1 C13 68.36(7)
O1 Ru1 C14 111.41(7)
C15 Ru1 C14 37.76(8)
C16 Ru1 C14 68.07(8)
C12 Ru1 C14 67.76(9)
C11 Ru1 C14 81.28(7)
C13 Ru1 C14 36.63(8)
O1 Ru1 S1 90.25(4)
C15 Ru1 S1 120.41(6)
C16 Ru1 S1 92.71(6)
C12 Ru1 S1 115.64(6)
C11 Ru1 S1 89.84(5)
C13 Ru1 S1 153.39(6)
C14 Ru1 S1 158.17(6)
O1 Ru1 Cl1 83.54(4)
C15 Ru1 Cl1 90.63(6)
C16 Ru1 Cl1 116.90(6)
C12 Ru1 Cl1 155.81(6)
C11 Ru1 Cl1 154.81(5)
C13 Ru1 Cl1 117.93(6)
C14 Ru1 Cl1 91.32(6)
S1 Ru1 Cl1 88.333(19)
C1 S1 Ru1 110.14(7)
C1 S2 C10 104.65(9)
C3 O1 Ru1 134.09(11)
C6 O2 H1O2 113(2)
C2 C1 S1 129.20(15)
C2 C1 S2 113.15(14)
S1 C1 S2 117.59(10)
C1 C2 C3 127.12(17)
C1 C2 H2 115.9(15)
C3 C2 H2 116.8(15)
O1 C3 C2 126.18(15)
O1 C3 C4 113.91(15)
C2 C3 C4 119.90(16)
C9 C4 C5 119.84(17)
C9 C4 C3 123.85(18)
C5 C4 C3 116.28(16)
C6 C5 C4 120.29(18)
C6 C5 H5 117.8(13)
C4 C5 H5 122.0(13)
O2 C6 C7 118.38(17)
O2 C6 C5 121.77(19)
C7 C6 C5 119.84(19)
C8 C7 C6 119.62(18)
C8 C7 H7 120.9(13)
C6 C7 H7 119.5(13)
C7 C8 C9 121.2(2)
C7 C8 H8 120.1(18)
C9 C8 H8 118.7(18)
C4 C9 C8 119.2(2)
C4 C9 H9 124.9(15)
C8 C9 H9 115.5(15)
S2 C10 H10C 114.0(14)
S2 C10 H10B 106.0(18)
H10C C10 H10B 107(2)
S2 C10 H10A 114.9(17)
H10C C10 H10A 101(2)
H10B C10 H10A 114(2)
C12 C11 C16 116.93(18)
C12 C11 C18 123.40(19)
C16 C11 C18 119.61(17)
C12 C11 Ru1 70.23(12)
C16 C11 Ru1 69.93(11)
C18 C11 Ru1 128.16(13)
C11 C12 C13 121.5(2)
C11 C12 Ru1 72.07(12)
C13 C12 Ru1 72.33(13)
C11 C12 H12 118.7(14)
C13 C12 H12 119.7(14)
Ru1 C12 H12 125.0(15)
C14 C13 C12 121.26(19)
C14 C13 Ru1 72.72(12)
C12 C13 Ru1 69.75(12)
C14 C13 H13 121.0(14)
C12 C13 H13 117.6(14)
Ru1 C13 H13 126.6(14)
C13 C14 C15 117.52(18)
C13 C14 C17 120.7(2)
C15 C14 C17 121.6(2)
C13 C14 Ru1 70.65(11)
C15 C14 Ru1 68.43(11)
C17 C14 Ru1 128.30(16)
C16 C15 C14 121.49(19)
C16 C15 Ru1 71.41(11)
C14 C15 Ru1 73.81(11)
C16 C15 H15 120.3(14)
C14 C15 H15 117.6(14)
Ru1 C15 H15 119.9(14)
C15 C16 C11 121.24(18)
C15 C16 Ru1 70.85(11)
C11 C16 Ru1 71.96(10)
C15 C16 H16 120.0(16)
C11 C16 H16 118.5(15)
Ru1 C16 H16 126.0(16)
C14 C17 H17C 108(2)
C14 C17 H17B 112(2)
H17C C17 H17B 116(3)
C14 C17 H17A 113(2)
H17C C17 H17A 104(3)
H17B C17 H17A 103(4)
C11 C18 C19 112.84(17)
C11 C18 C20 109.64(17)
C19 C18 C20 111.1(2)
C11 C18 H18 107.6(14)
C19 C18 H18 109.4(14)
C20 C18 H18 105.9(15)
C18 C19 H19B 109.6(17)
C18 C19 H19A 109.2(14)
H19B C19 H19A 108(3)
C18 C19 H19C 109.6(18)
H19B C19 H19C 109(2)
H19A C19 H19C 112(3)
C18 C20 H20C 109(2)
C18 C20 H20B 108.4(14)
H20C C20 H20B 112(3)
C18 C20 H20A 110.1(15)
H20C C20 H20A 107(2)
H20B C20 H20A 111(2)

loop_
_geom_bond_atom_site_label_1
_geom_bond_atom_site_label_2
_geom_bond_distance
Ru1 O1 2.0538(12)
Ru1 C15 2.1644(18)
Ru1 C16 2.1717(19)
Ru1 C12 2.175(2)
Ru1 C11 2.1984(19)
Ru1 C13 2.208(2)
Ru1 C14 2.2351(19)
Ru1 S1 2.3415(4)
Ru1 Cl1 2.4374(6)
S1 C1 1.6892(19)
S2 C1 1.7614(19)
S2 C10 1.800(2)
O1 C3 1.268(2)
O2 C6 1.364(3)
O2 H1O2 0.78(3)
C1 C2 1.381(2)
C2 C3 1.407(3)
C2 H2 0.93(2)
C3 C4 1.502(2)
C4 C9 1.389(3)
C4 C5 1.396(3)
C5 C6 1.393(2)
C5 H5 0.94(2)
C6 C7 1.391(3)
C7 C8 1.379(3)
C7 H7 0.94(2)
C8 C9 1.397(3)
C8 H8 0.86(3)
C9 H9 0.99(3)
C10 H10C 0.94(3)
C10 H10B 0.95(3)
C10 H10A 0.94(3)
C11 C12 1.413(3)
C11 C16 1.427(3)
C11 C18 1.513(3)
C12 C13 1.425(3)
C12 H12 0.94(2)
C13 C14 1.397(3)
C13 H13 0.97(2)
C14 C15 1.425(3)
C14 C17 1.507(3)
C15 C16 1.402(3)
C15 H15 0.96(3)
C16 H16 0.90(2)
C17 H17C 0.94(3)
C17 H17B 1.02(3)
C17 H17A 0.92(4)
C18 C19 1.522(3)
C18 C20 1.529(3)
C18 H18 0.96(2)
C19 H19B 0.91(3)
C19 H19A 1.00(4)
C19 H19C 0.91(3)
C20 H20C 0.92(3)
C20 H20B 0.94(3)
C20 H20A 0.96(3)
